data_1522188
loop_
_publ_author_name
'Krautwasser, P.'
'Schubert, K.'
'Bhan, S.'

_publ_section_title
;
 Strukturuntersuchungen in den Systemen Ti-Pd und Ti-Pt
;
_journal_name_full 'Zeitschrift fuer Metallkunde'
_journal_page_first 724
_journal_page_last 729
_journal_volume 59
_journal_year 1968
_chemical_formula_sum 'Pd3 Ti2'
_space_group_IT_number 63
_symmetry_space_group_name_Hall '-C 2c 2'
_symmetry_space_group_name_H-M 'C m c m'
_cell_angle_alpha 90
_cell_angle_beta 90
_cell_angle_gamma 90
_cell_formula_units_Z 4
_cell_length_a 14.33
_cell_length_b 4.64
_cell_length_c 4.61
_cell_volume 306.524
_citation_journal_id_ASTM ZEMTAE
_cod_data_source_file Krautwasser_ZEMTAE_1968_1786.cif
_cod_data_source_block Pd3Ti2
_cod_original_cell_volume 306.5244
_cod_database_code 1522188

loop_
_symmetry_equiv_pos_as_xyz
x,y,z
-x,-y,z+1/2
x,-y,-z
-x,y,-z+1/2
-x,-y,-z
x,y,-z-1/2
-x,y,z
x,-y,z-1/2
x+1/2,y+1/2,z
-x+1/2,-y+1/2,z+1/2
x+1/2,-y+1/2,-z
-x+1/2,y+1/2,-z+1/2
-x+1/2,-y+1/2,-z
x+1/2,y+1/2,-z-1/2
-x+1/2,y+1/2,z
x+1/2,-y+1/2,z-1/2

loop_
_atom_site_label
_atom_site_type_symbol
_atom_site_fract_x
_atom_site_fract_y
_atom_site_fract_z
_atom_site_occupancy
_atom_site_U_iso_or_equiv
Ti1 Ti 0.1 0.2 0.25 1 0.0
Pd1 Pd 0 0.72 0.25 1 0.0
Pd2 Pd 0.2 0.72 0.25 1 0.0
